data_7228235
loop_
_publ_author_name
'Fukushima, Misaki'
'Kikkawa, Shoko'
'hikawa, hidemasa'
'Azumaya, Isao'

_publ_section_title
;
 Synthesis and Solvent Vapor Induced Transformations of Crystals of 1D
 Coordination Polymer Assembled with Continuous Void Space
;
_journal_name_full CrystEngComm
_journal_paper_doi 10.1039/C7CE00640C
_journal_year 2017
_chemical_absolute_configuration ad
_chemical_formula_moiety 'C34 H32 Ag B F4 N2 O2'
_chemical_formula_sum 'C34 H32 Ag B F4 N2 O2'
_chemical_formula_weight 695.31
_space_group_crystal_system orthorhombic
_space_group_IT_number 33
_space_group_name_Hall 'P 2c -2n'
_space_group_name_H-M_alt 'P n a 21'
_symmetry_space_group_name_Hall 'P 2c -2n'
_symmetry_space_group_name_H-M 'P n a 21'
_atom_sites_solution_hydrogens geom
_atom_sites_solution_primary direct
_atom_sites_solution_secondary difmap
_audit_update_record
;
2017-01-07 deposited with the CCDC.
2017-05-08 downloaded from the CCDC.
;
_cell_angle_alpha 90.0000
_cell_angle_beta 90.0000
_cell_angle_gamma 90.0000
_cell_formula_units_Z 4
_cell_length_a 18.3851(14)
_cell_length_b 14.1175(11)
_cell_length_c 11.4036(9)
_cell_measurement_reflns_used 9458
_cell_measurement_temperature 93
_cell_measurement_theta_max 27.49
_cell_measurement_theta_min 3.09
_cell_volume 2959.8(4)
_computing_cell_refinement 'CrystalClear-SM Expert 2.1 b29'
_computing_data_collection 'CrystalClear-SM Expert 2.1 b29 (Rigaku, 2013)'
_computing_data_reduction 'CrystalClear-SM Expert 2.1 b29'
_computing_molecular_graphics 'CrystalStructure 4.1'
_computing_publication_material 'CrystalStructure 4.1 (Rigaku, 2014)'
_computing_structure_refinement 'SHELXL2013 (Sheldrick, 2008)'
_computing_structure_solution 'SIR2004 (Burla, et al., 2005)'
_diffrn_ambient_temperature 93
_diffrn_detector_area_resol_mean 5.811
_diffrn_measured_fraction_theta_full 0.993
_diffrn_measured_fraction_theta_max 0.988
_diffrn_measurement_device_type 'Rigaku XtaLAB P200'
_diffrn_measurement_method \w
_diffrn_radiation_type 'Mo K\a'
_diffrn_radiation_wavelength 0.71075
_diffrn_reflns_av_R_equivalents 0.0207
_diffrn_reflns_Laue_measured_fraction_full 0.993
_diffrn_reflns_Laue_measured_fraction_max 0.988
_diffrn_reflns_limit_h_max 22
_diffrn_reflns_limit_h_min -23
_diffrn_reflns_limit_k_max 18
_diffrn_reflns_limit_k_min -18
_diffrn_reflns_limit_l_max 14
_diffrn_reflns_limit_l_min -13
_diffrn_reflns_number 20031
_diffrn_reflns_point_group_measured_fraction_full 0.926
_diffrn_reflns_point_group_measured_fraction_max 0.881
_diffrn_reflns_theta_full 25.242
_diffrn_reflns_theta_max 27.497
_diffrn_reflns_theta_min 3.091
_diffrn_standards_number 0
_exptl_absorpt_coefficient_mu 0.740
_exptl_absorpt_correction_T_max 0.964
_exptl_absorpt_correction_T_min 0.828
_exptl_absorpt_correction_type multi-scan
_exptl_absorpt_process_details 'REQAB (Rigaku, 1998)'
_exptl_crystal_colour colorless
_exptl_crystal_density_diffrn 1.560
_exptl_crystal_density_method 'not measured'
_exptl_crystal_description prism
_exptl_crystal_F_000 1416.00
_exptl_crystal_size_max 0.360
_exptl_crystal_size_mid 0.140
_exptl_crystal_size_min 0.050
_refine_diff_density_max 0.74
_refine_diff_density_min -0.47
_refine_ls_abs_structure_details
;
 Flack x determined using 2076 quotients [(I+)-(I-)]/[(I+)+(I-)]
 (Parsons and Flack (2004), Acta Cryst. A60, s61).
;
_refine_ls_abs_structure_Flack 0.018(8)
_refine_ls_extinction_method none
_refine_ls_goodness_of_fit_ref 1.171
_refine_ls_hydrogen_treatment constr
_refine_ls_number_parameters 397
_refine_ls_number_reflns 5985
_refine_ls_number_restraints 1
_refine_ls_R_factor_all 0.0318
_refine_ls_R_factor_gt 0.0274
_refine_ls_shift/su_max 0.000
_refine_ls_structure_factor_coef Fsqd
_refine_ls_weighting_details 'w = 1/[\s^2^(Fo^2^)+(0.0135P)^2^+3.1303P] where P=(Fo^2^+2Fc^2^)/3'
_refine_ls_weighting_scheme calc
_refine_ls_wR_factor_gt 0.0585
_refine_ls_wR_factor_ref 0.0603
_reflns_number_gt 5527
_reflns_number_total 5985
_reflns_threshold_expression F^2^>2.0\s(F^2^)
_cod_data_source_file c7ce00640c2.cif
_cod_data_source_block mfu123-1-1
_cod_database_code 7228235
_shelxl_res_file
;

    shelxl.res created by SHELXL-2014/7

TITL mfu123-1-1
CELL  0.71075 18.38509 14.11750 11.40360 90.00000 90.00000 90.00000
ZERR  4 0.00138 0.00108 0.00086 0.00000 0.00000 0.00000
LATT -1
SYMM .50-X, .50+Y, .50+Z
SYMM .50+X, .50-Y,    +Z
SYMM    -X,    -Y, .50+Z
SFAC C H AG B F N O
UNIT 136 128 4 4 16 8 8
L.S. 20
FMAP 2
PLAN -25
WPDB -2
HTAB
BOND $H
CONF
LIST 4
TEMP 0.0
ACTA
SIZE 0.050 0.140 0.360
WGHT    0.013500    3.130300
FVAR       0.30898
AG1   3    0.298894    0.022483    0.008830    11.00000    0.02011    0.02362 =
         0.00488    0.00168    0.00019   -0.00039
F1    5    0.164353    0.099891   -0.076388    11.00000    0.02727    0.02845 =
         0.02202   -0.00199   -0.00195   -0.00326
F2    5    0.058982    0.020518   -0.109861    11.00000    0.01615    0.06269 =
         0.06709   -0.00727    0.00705   -0.00585
F3    5    0.146683    0.022528   -0.249060    11.00000    0.04102    0.04515 =
         0.01441    0.00165   -0.00595   -0.00299
F4    5    0.164348   -0.060858   -0.080659    11.00000    0.03551    0.03266 =
         0.02118    0.00481   -0.00289   -0.00266
O1    7    0.377987    0.229551    0.088206    11.00000    0.03718    0.06026 =
         0.02619   -0.00490   -0.00178   -0.01279
O2    7    0.400636   -0.194064    0.087665    11.00000    0.09619    0.06159 =
         0.04964    0.02284   -0.01429    0.01616
N1    6    0.299856    0.021182    0.197157    11.00000    0.01464    0.01708 =
         0.00424    0.00564   -0.00083   -0.00213
N2    6    0.313035    0.020524    0.820755    11.00000    0.01091    0.01765 =
         0.01050    0.00878   -0.00232   -0.00272
C1    1    0.106268    0.010217    0.263198    11.00000    0.01217    0.01242 =
         0.02036   -0.00031   -0.00624   -0.00086
AFIX  43
H1    2    0.062253    0.006824    0.223224    11.00000   -1.20000
AFIX   0
C2    1    0.169368    0.015669    0.202028    11.00000    0.02049    0.01187 =
         0.01008   -0.00081   -0.00529    0.00085
AFIX  43
H2    2    0.167952    0.017535    0.120539    11.00000   -1.20000
AFIX   0
C3    1    0.237784    0.018584    0.260508    11.00000    0.01521    0.00896 =
         0.00995    0.00257    0.00136   -0.00075
C4    1    0.238238    0.017057    0.386204    11.00000    0.01314    0.01029 =
         0.00846    0.00138   -0.00005    0.00126
C5    1    0.170866    0.012802    0.448326    11.00000    0.01526    0.01877 =
         0.01038    0.00212    0.00095    0.00032
AFIX  43
H5    2    0.170722    0.012188    0.529875    11.00000   -1.20000
AFIX   0
C6    1    0.106749    0.009638    0.388344    11.00000    0.01232    0.02161 =
         0.01832    0.00089    0.00224   -0.00100
AFIX  43
H6    2    0.063037    0.007085    0.429264    11.00000   -1.20000
AFIX   0
C7    1    0.305715    0.022348    0.443690    11.00000    0.01791    0.01021 =
         0.00826    0.00333    0.00067   -0.00386
C8    1    0.369924    0.026776    0.378684    11.00000    0.01289    0.02095 =
         0.00921    0.00175    0.00091    0.00184
C9    1    0.439829    0.033757    0.431783    11.00000    0.01481    0.04600 =
         0.01069    0.00253   -0.00236    0.00107
AFIX  43
H9    2    0.443627    0.034682    0.513097    11.00000   -1.20000
AFIX   0
C10   1    0.500906    0.039075    0.365546    11.00000    0.01160    0.05601 =
         0.01814    0.00222   -0.00163   -0.00028
AFIX  43
H10   2    0.546148    0.044297    0.401446    11.00000   -1.20000
AFIX   0
C11   1    0.495806    0.036670    0.241303    11.00000    0.01493    0.05927 =
         0.01733   -0.00342    0.00642   -0.00330
AFIX  43
H11   2    0.537981    0.039425    0.196404    11.00000   -1.20000
AFIX   0
C12   1    0.430372    0.030419    0.187324    11.00000    0.02059    0.04066 =
         0.00850   -0.00338    0.00490   -0.00346
AFIX  43
H12   2    0.428329    0.029160    0.105852    11.00000   -1.20000
AFIX   0
C13   1    0.364879    0.025756    0.252881    11.00000    0.01507    0.01883 =
         0.00977   -0.00244   -0.00017    0.00025
C14   1    0.307837    0.018852    0.574475    11.00000    0.00626    0.01831 =
         0.00812    0.00192    0.00100    0.00481
C15   1    0.308297    0.105939    0.635752    11.00000    0.01511    0.01485 =
         0.00940    0.00380    0.00111   -0.00067
C16   1    0.310394    0.102702    0.761863    11.00000    0.01323    0.01399 =
         0.01107   -0.00047   -0.00179   -0.00185
C17   1    0.313533   -0.062978    0.761595    11.00000    0.01083    0.01829 =
         0.00748   -0.00221    0.00075    0.00005
C18   1    0.311645   -0.065892    0.635849    11.00000    0.01290    0.01648 =
         0.00621    0.00348    0.00094    0.00124
C19   1    0.314150   -0.155804    0.578592    11.00000    0.02539    0.01794 =
         0.00976   -0.00218    0.00056    0.00335
AFIX  43
H19   2    0.311951   -0.158799    0.497200    11.00000   -1.20000
AFIX   0
C20   1    0.319720   -0.237055    0.641944    11.00000    0.03558    0.01685 =
         0.01650   -0.00101   -0.00253    0.00617
AFIX  43
H20   2    0.321850   -0.295213    0.603795    11.00000   -1.20000
AFIX   0
C21   1    0.322292   -0.233210    0.766483    11.00000    0.03389    0.02124 =
         0.01795    0.00540    0.00218    0.00532
AFIX  43
H21   2    0.326491   -0.289228    0.808859    11.00000   -1.20000
AFIX   0
C22   1    0.318741   -0.149326    0.824991    11.00000    0.02099    0.02385 =
         0.01016    0.00753   -0.00196    0.00212
AFIX  43
H22   2    0.319724   -0.148530    0.906523    11.00000   -1.20000
AFIX   0
C23   1    0.306317    0.196142    0.579003    11.00000    0.03577    0.01882 =
         0.00974    0.00348   -0.00066   -0.00426
AFIX  43
H23   2    0.303775    0.199097    0.497635    11.00000   -1.20000
AFIX   0
C24   1    0.308087    0.277262    0.641975    11.00000    0.05318    0.01415 =
         0.01890    0.00378    0.00303   -0.00247
AFIX  43
H24   2    0.308052    0.335475    0.603801    11.00000   -1.20000
AFIX   0
C25   1    0.310017    0.273566    0.767503    11.00000    0.05140    0.01321 =
         0.01778   -0.00306    0.00281   -0.00805
AFIX  43
H25   2    0.310940    0.329668    0.810222    11.00000   -1.20000
AFIX   0
C26   1    0.310514    0.190075    0.824490    11.00000    0.02971    0.01983 =
         0.01086    0.00011    0.00190   -0.00409
AFIX  43
H26   2    0.310943    0.189387    0.906036    11.00000   -1.20000
AFIX   0
C27   1    0.374262    0.274165    0.201220    11.00000    0.05023    0.03640 =
         0.03272   -0.00350    0.00119    0.00295
AFIX  23
H27A  2    0.355168    0.230482    0.259214    11.00000   -1.20000
H27B  2    0.342974    0.329438    0.198299    11.00000   -1.20000
AFIX   0
C28   1    0.451504    0.302602    0.231829    11.00000    0.05818    0.06163 =
         0.05793   -0.03180   -0.01535    0.01760
AFIX  23
H28A  2    0.452430    0.356642    0.284340    11.00000   -1.20000
H28B  2    0.478091    0.250540    0.267101    11.00000   -1.20000
AFIX   0
C29   1    0.481275    0.327393    0.113157    11.00000    0.04147    0.09489 =
         0.05806    0.00670   -0.01825   -0.02279
AFIX  23
H29A  2    0.468978    0.391965    0.091896    11.00000   -1.20000
H29B  2    0.533715    0.320034    0.111078    11.00000   -1.20000
AFIX   0
C30   1    0.444793    0.257781    0.033107    11.00000    0.03999    0.06359 =
         0.02596   -0.00130    0.00340   -0.00869
AFIX  23
H30A  2    0.434964    0.286834   -0.042329    11.00000   -1.20000
H30B  2    0.475849    0.203134    0.020794    11.00000   -1.20000
AFIX   0
C31   1    0.393079   -0.223682    0.208326    11.00000    0.24284    0.03555 =
         0.09698    0.02474    0.09559    0.03498
AFIX  23
H31A  2    0.356233   -0.272304    0.217448    11.00000   -1.20000
H31B  2    0.382286   -0.170854    0.259855    11.00000   -1.20000
AFIX   0
C32   1    0.472176   -0.263741    0.228889    11.00000    0.23297    0.08556 =
         0.11835    0.04440   -0.14728   -0.06410
AFIX  23
H32A  2    0.507710   -0.213411    0.237326    11.00000   -1.20000
H32B  2    0.474363   -0.305229    0.296601    11.00000   -1.20000
AFIX   0
C33   1    0.482132   -0.318409    0.113665    11.00000    0.05033    0.14186 =
         0.14947    0.03852   -0.02206   -0.00444
AFIX  23
H33A  2    0.532979   -0.327229    0.093770    11.00000   -1.20000
H33B  2    0.457422   -0.379113    0.114529    11.00000   -1.20000
AFIX   0
C34   1    0.448295   -0.253737    0.041275    11.00000    0.14856    0.04615 =
         0.08715    0.02535    0.01247    0.00166
AFIX  23
H34A  2    0.485924   -0.216418    0.003584    11.00000   -1.20000
H34B  2    0.423576   -0.288932   -0.019952    11.00000   -1.20000
AFIX   0
B1    4    0.132600    0.020265   -0.130063    11.00000    0.01613    0.03329 =
         0.01792   -0.00248   -0.00323   -0.00244
HKLF 4
 
REM  mfu123-1-1
REM R1 =  0.0274 for    5527 Fo > 4sig(Fo)  and  0.0318 for all    5985 data
REM    397 parameters refined using      1 restraints
 
END  
     
WGHT      0.0135      3.1303 

REM Instructions for potential hydrogen bonds
HTAB C2 F1
HTAB C2 F4
EQIV $1 x, y, z+1
HTAB C22 O2_$1
HTAB C26 O1_$1
EQIV $2 -x+1/2, y+1/2, z+1/2
HTAB C28 F2_$2

REM Highest difference peak  0.738,  deepest hole -0.471,  1-sigma level  0.064
Q1    1   0.4337 -0.2276  0.2851  11.00000  0.05    0.74
Q2    1   0.3016 -0.1123  0.0123  11.00000  0.05    0.49
Q3    1   0.5669  0.2237  0.2338  11.00000  0.05    0.49
Q4    1   0.4749 -0.2863  0.2222  11.00000  0.05    0.43
Q5    1   0.4426  0.3567  0.1853  11.00000  0.05    0.41
Q6    1   0.2982 -0.0288  0.0124  11.00000  0.05    0.40
Q7    1   0.3617 -0.2073  0.2205  11.00000  0.05    0.40
Q8    1   0.4981 -0.2369  0.1716  11.00000  0.05    0.39
Q9    1   0.5219  0.2879  0.2772  11.00000  0.05    0.37
Q10   1   0.2923  0.1099  0.0065  11.00000  0.05    0.35
Q11   1   0.4969  0.2674  0.1143  11.00000  0.05    0.30
Q12   1   0.5057  0.2392  0.3467  11.00000  0.05    0.29
Q13   1   0.3100  0.2050  0.0176  11.00000  0.05    0.26
Q14   1   0.3067  0.0189  0.5144  11.00000  0.05    0.26
Q15   1   0.2877  0.2017  0.0090  11.00000  0.05    0.26
Q16   1   0.3325 -0.0226  0.0038  11.00000  0.05    0.25
Q17   1   0.4263 -0.2005  0.2048  11.00000  0.05    0.25
Q18   1   0.3144 -0.1036  0.7988  11.00000  0.05    0.25
Q19   1   0.3034  0.1547  0.3999  11.00000  0.05    0.24
Q20   1   0.3109  0.1561  0.6198  11.00000  0.05    0.24
Q21   1   0.2950 -0.0223  0.2232  11.00000  0.05    0.23
Q22   1   0.4255 -0.2091  0.8177  11.00000  0.05    0.23
Q23   1   0.0561  0.0214 -0.0192  11.00000  0.05    0.23
Q24   1   0.4760 -0.2594  0.0843  11.00000  0.05    0.23
Q25   1   0.5425 -0.3017  0.2817  11.00000  0.05    0.23
;

loop_
_symmetry_equiv_pos_site_id
_space_group_symop_operation_xyz
1 +X,+Y,+Z
2 1/2-X,1/2+Y,1/2+Z
3 1/2+X,1/2-Y,+Z
4 -X,-Y,1/2+Z

loop_
_atom_site_label
_atom_site_type_symbol
_atom_site_fract_x
_atom_site_fract_y
_atom_site_fract_z
_atom_site_U_iso_or_equiv
_atom_site_adp_type
_atom_site_occupancy
_atom_site_site_symmetry_multiplicity
_atom_site_calc_flag
_atom_site_refinement_flags
Ag1 Ag 0.29889(2) 0.02248(2) 0.00883(3) 0.01620(7) Uani 1 4 d .
F1 F 0.16435(14) 0.09989(18) -0.0764(2) 0.0259(6) Uani 1 4 d .
F2 F 0.05898(15) 0.0205(3) -0.1099(3) 0.0486(8) Uani 1 4 d .
F3 F 0.14668(17) 0.0225(2) -0.2491(2) 0.0335(6) Uani 1 4 d .
F4 F 0.16435(15) -0.06086(19) -0.0807(2) 0.0298(6) Uani 1 4 d .
O1 O 0.3780(2) 0.2296(3) 0.0882(3) 0.0412(9) Uani 1 4 d .
O2 O 0.4006(3) -0.1941(3) 0.0877(4) 0.0691(14) Uani 1 4 d .
N1 N 0.29986(19) 0.0212(3) 0.1972(5) 0.0120(10) Uani 1 4 d .
N2 N 0.3130(2) 0.0205(3) 0.8208(5) 0.0130(9) Uani 1 4 d .
C1 C 0.1063(2) 0.0102(3) 0.2632(4) 0.0150(8) Uani 1 4 d .
C2 C 0.1694(2) 0.0157(3) 0.2020(4) 0.0141(7) Uani 1 4 d .
C3 C 0.23778(19) 0.0186(3) 0.2605(3) 0.0114(7) Uani 1 4 d .
C4 C 0.23824(19) 0.0171(3) 0.3862(3) 0.0106(7) Uani 1 4 d .
C5 C 0.1709(2) 0.0128(3) 0.4483(3) 0.0148(8) Uani 1 4 d .
C6 C 0.1068(2) 0.0096(3) 0.3883(4) 0.0174(8) Uani 1 4 d .
C7 C 0.3057(3) 0.0223(4) 0.4437(5) 0.0121(14) Uani 1 4 d .
C8 C 0.36992(19) 0.0268(3) 0.3787(3) 0.0143(7) Uani 1 4 d .
C9 C 0.4398(2) 0.0338(3) 0.4318(4) 0.0238(10) Uani 1 4 d .
C10 C 0.5009(2) 0.0391(4) 0.3655(4) 0.0286(11) Uani 1 4 d .
C11 C 0.4958(2) 0.0367(4) 0.2413(4) 0.0305(12) Uani 1 4 d .
C12 C 0.4304(2) 0.0304(3) 0.1873(4) 0.0232(9) Uani 1 4 d .
C13 C 0.3649(2) 0.0258(3) 0.2529(3) 0.0146(7) Uani 1 4 d .
C14 C 0.3078(3) 0.0188(4) 0.5745(5) 0.0109(13) Uani 1 4 d .
C15 C 0.3083(2) 0.1059(3) 0.6358(3) 0.0131(8) Uani 1 4 d .
C16 C 0.31039(19) 0.1027(3) 0.7619(3) 0.0128(8) Uani 1 4 d .
C17 C 0.31353(19) -0.0630(3) 0.7616(3) 0.0122(7) Uani 1 4 d .
C18 C 0.3116(2) -0.0659(3) 0.6359(3) 0.0119(7) Uani 1 4 d .
C19 C 0.3141(2) -0.1558(3) 0.5786(3) 0.0177(9) Uani 1 4 d .
C20 C 0.3197(3) -0.2371(3) 0.6419(4) 0.0230(10) Uani 1 4 d .
C21 C 0.3223(3) -0.2332(3) 0.7665(4) 0.0244(10) Uani 1 4 d .
C22 C 0.3187(2) -0.1493(3) 0.8250(4) 0.0183(8) Uani 1 4 d .
C23 C 0.3063(3) 0.1961(3) 0.5790(3) 0.0214(9) Uani 1 4 d .
C24 C 0.3081(3) 0.2773(3) 0.6420(4) 0.0287(11) Uani 1 4 d .
C25 C 0.3100(3) 0.2736(3) 0.7675(4) 0.0275(11) Uani 1 4 d .
C26 C 0.3105(2) 0.1901(3) 0.8245(4) 0.0201(9) Uani 1 4 d .
C27 C 0.3743(3) 0.2742(4) 0.2012(5) 0.0398(12) Uani 1 4 d .
C28 C 0.4515(4) 0.3026(5) 0.2318(6) 0.0592(18) Uani 1 4 d .
C29 C 0.4813(4) 0.3274(6) 0.1132(6) 0.065(2) Uani 1 4 d .
C30 C 0.4448(3) 0.2578(4) 0.0331(4) 0.0432(16) Uani 1 4 d .
C31 C 0.3931(8) -0.2237(5) 0.2083(8) 0.125(5) Uani 1 4 d .
C32 C 0.4722(8) -0.2637(7) 0.2289(10) 0.146(6) Uani 1 4 d .
C33 C 0.4821(5) -0.3184(8) 0.1137(11) 0.114(4) Uani 1 4 d .
C34 C 0.4483(6) -0.2537(5) 0.0413(8) 0.094(3) Uani 1 4 d .
B1 B 0.1326(3) 0.0203(4) -0.1301(4) 0.0224(10) Uani 1 4 d .
H1 H 0.06225 0.00682 0.22322 0.0180 Uiso 1 4 calc R
H2 H 0.16795 0.01753 0.12054 0.0170 Uiso 1 4 calc R
H5 H 0.17072 0.01219 0.52987 0.0178 Uiso 1 4 calc R
H6 H 0.06304 0.00709 0.42926 0.0209 Uiso 1 4 calc R
H9 H 0.44363 0.03468 0.5131 0.0286 Uiso 1 4 calc R
H10 H 0.54615 0.0443 0.40145 0.0343 Uiso 1 4 calc R
H11 H 0.53798 0.03943 0.1964 0.0366 Uiso 1 4 calc R
H12 H 0.42833 0.02916 0.10585 0.0279 Uiso 1 4 calc R
H19 H 0.31195 -0.1588 0.4972 0.0212 Uiso 1 4 calc R
H20 H 0.32185 -0.29521 0.6038 0.0276 Uiso 1 4 calc R
H21 H 0.32649 -0.28923 0.80886 0.0292 Uiso 1 4 calc R
H22 H 0.31972 -0.14853 0.90652 0.0220 Uiso 1 4 calc R
H23 H 0.30378 0.1991 0.49764 0.0257 Uiso 1 4 calc R
H24 H 0.30805 0.33547 0.6038 0.0345 Uiso 1 4 calc R
H25 H 0.31094 0.32967 0.81022 0.0330 Uiso 1 4 calc R
H26 H 0.31094 0.18939 0.90604 0.0242 Uiso 1 4 calc R
H27A H 0.35517 0.23048 0.25921 0.0477 Uiso 1 4 calc R
H27B H 0.34297 0.32944 0.1983 0.0477 Uiso 1 4 calc R
H28A H 0.45243 0.35664 0.28434 0.0711 Uiso 1 4 calc R
H28B H 0.47809 0.25054 0.2671 0.0711 Uiso 1 4 calc R
H29A H 0.46898 0.39197 0.0919 0.0778 Uiso 1 4 calc R
H29B H 0.53372 0.32003 0.11108 0.0778 Uiso 1 4 calc R
H30A H 0.43496 0.28683 -0.04233 0.0518 Uiso 1 4 calc R
H30B H 0.47585 0.20313 0.02079 0.0518 Uiso 1 4 calc R
H31A H 0.35623 -0.2723 0.21745 0.1501 Uiso 1 4 calc R
H31B H 0.38229 -0.17085 0.25986 0.1501 Uiso 1 4 calc R
H32A H 0.50771 -0.21341 0.23733 0.1747 Uiso 1 4 calc R
H32B H 0.47436 -0.30523 0.2966 0.1747 Uiso 1 4 calc R
H33A H 0.53298 -0.32723 0.09377 0.1367 Uiso 1 4 calc R
H33B H 0.45742 -0.37911 0.11453 0.1367 Uiso 1 4 calc R
H34A H 0.48592 -0.21642 0.00358 0.1127 Uiso 1 4 calc R
H34B H 0.42358 -0.28893 -0.01995 0.1127 Uiso 1 4 calc R

loop_
_atom_site_aniso_label
_atom_site_aniso_U_11
_atom_site_aniso_U_22
_atom_site_aniso_U_33
_atom_site_aniso_U_12
_atom_site_aniso_U_13
_atom_site_aniso_U_23
Ag1 0.02011(11) 0.02362(12) 0.00488(10) -0.00039(11) 0.00019(18) 0.0017(3)
F1 0.0273(14) 0.0285(14) 0.0220(13) -0.0033(11) -0.0019(11) -0.0020(11)
F2 0.0162(13) 0.063(2) 0.067(2) -0.0059(14) 0.0070(14) -0.0073(18)
F3 0.0410(18) 0.0452(17) 0.0144(13) -0.0030(15) -0.0060(14) 0.0017(13)
F4 0.0355(15) 0.0327(14) 0.0212(13) -0.0027(12) -0.0029(12) 0.0048(12)
O1 0.037(2) 0.060(2) 0.0262(18) -0.0128(18) -0.0018(16) -0.0049(17)
O2 0.096(4) 0.062(3) 0.050(3) 0.016(3) -0.014(3) 0.023(2)
N1 0.0146(19) 0.017(2) 0.004(2) -0.0021(15) -0.0008(14) 0.0056(18)
N2 0.0109(16) 0.018(2) 0.011(2) -0.0027(14) -0.0023(16) 0.0088(19)
C1 0.0122(17) 0.0124(18) 0.020(2) -0.0009(15) -0.0062(18) -0.0003(16)
C2 0.0205(19) 0.0119(17) 0.0101(19) 0.0008(16) -0.0053(17) -0.0008(16)
C3 0.0152(17) 0.0090(16) 0.0100(16) -0.0008(15) 0.0014(14) 0.0026(15)
C4 0.0131(18) 0.0103(16) 0.0085(16) 0.0013(14) -0.0001(14) 0.0014(14)
C5 0.0153(18) 0.0188(19) 0.0104(19) 0.0003(15) 0.0010(15) 0.0021(16)
C6 0.0123(18) 0.022(2) 0.018(2) -0.0010(15) 0.0022(16) 0.0009(16)
C7 0.018(3) 0.010(3) 0.008(3) -0.0039(19) 0.001(2) 0.003(2)
C8 0.0129(17) 0.0210(19) 0.0092(17) 0.0018(16) 0.0009(15) 0.0018(16)
C9 0.0148(19) 0.046(3) 0.0107(18) 0.0011(19) -0.0024(16) 0.0025(19)
C10 0.0116(18) 0.056(3) 0.018(2) -0.0003(19) -0.0016(17) 0.002(2)
C11 0.0149(19) 0.059(4) 0.017(2) -0.003(2) 0.0064(18) -0.003(2)
C12 0.021(2) 0.041(3) 0.0085(18) -0.0035(19) 0.0049(16) -0.0034(19)
C13 0.0151(17) 0.0188(18) 0.0098(17) 0.0003(16) -0.0002(15) -0.0024(17)
C14 0.006(2) 0.018(3) 0.008(3) 0.0048(19) 0.0010(18) 0.002(2)
C15 0.0151(19) 0.0149(19) 0.0094(18) -0.0007(15) 0.0011(14) 0.0038(15)
C16 0.0132(18) 0.0140(18) 0.0111(18) -0.0019(14) -0.0018(15) -0.0005(15)
C17 0.0108(18) 0.0183(18) 0.0075(17) 0.0001(14) 0.0008(14) -0.0022(16)
C18 0.0129(18) 0.0165(18) 0.0062(17) 0.0012(15) 0.0009(13) 0.0035(15)
C19 0.025(2) 0.018(2) 0.010(2) 0.0034(16) 0.0006(16) -0.0022(15)
C20 0.036(2) 0.017(2) 0.017(2) 0.0062(18) -0.0025(19) -0.0010(17)
C21 0.034(2) 0.021(2) 0.018(2) 0.0053(18) 0.0022(19) 0.0054(18)
C22 0.021(2) 0.024(2) 0.0102(19) 0.0021(16) -0.0020(16) 0.0075(17)
C23 0.036(3) 0.019(2) 0.010(2) -0.0043(18) -0.0007(17) 0.0035(16)
C24 0.053(3) 0.014(2) 0.019(2) -0.002(2) 0.003(2) 0.0038(17)
C25 0.051(3) 0.013(2) 0.018(2) -0.008(2) 0.003(2) -0.0031(17)
C26 0.030(2) 0.020(2) 0.0109(19) -0.0041(17) 0.0019(17) 0.0001(16)
C27 0.050(3) 0.036(3) 0.033(3) 0.003(2) 0.001(3) -0.004(2)
C28 0.058(4) 0.062(4) 0.058(4) 0.018(3) -0.015(3) -0.032(3)
C29 0.041(4) 0.095(6) 0.058(4) -0.023(3) -0.018(3) 0.007(4)
C30 0.040(3) 0.064(3) 0.026(4) -0.009(2) 0.003(2) -0.001(2)
C31 0.243(15) 0.036(4) 0.097(7) 0.035(6) 0.096(9) 0.025(4)
C32 0.233(15) 0.086(6) 0.118(8) -0.064(8) -0.147(10) 0.044(6)
C33 0.050(5) 0.142(10) 0.149(10) -0.004(5) -0.022(6) 0.039(9)
C34 0.149(9) 0.046(4) 0.087(8) 0.002(5) 0.012(6) 0.025(4)
B1 0.016(2) 0.033(3) 0.018(2) -0.002(2) -0.003(2) -0.002(2)

loop_
_atom_type_symbol
_atom_type_description
_atom_type_scat_dispersion_real
_atom_type_scat_dispersion_imag
_atom_type_scat_source
C C 0.0033 0.0016
;
International Tables for Crystallography
(Vol. C, Tables 4.2.6.8 and 6.1.1.4)
;
H H 0.0000 0.0000
;
International Tables for Crystallography
(Vol. C, Table 6.1.1.4)
;
Ag Ag -0.8971 1.1015
;
International Tables for Crystallography
(Vol. C, Tables 4.2.6.8 and 6.1.1.4)
;
B B 0.0013 0.0007
;
International Tables for Crystallography
(Vol. C, Tables 4.2.6.8 and 6.1.1.4)
;
F F 0.0171 0.0103
;
International Tables for Crystallography
(Vol. C, Tables 4.2.6.8 and 6.1.1.4)
;
N N 0.0061 0.0033
;
International Tables for Crystallography
(Vol. C, Tables 4.2.6.8 and 6.1.1.4)
;
O O 0.0106 0.0060
;
International Tables for Crystallography
(Vol. C, Tables 4.2.6.8 and 6.1.1.4)
;

loop_
_geom_angle_atom_site_label_1
_geom_angle_atom_site_label_2
_geom_angle_atom_site_label_3
_geom_angle
_geom_angle_publ_flag
_geom_angle_site_symmetry_1
_geom_angle_site_symmetry_3
N1 Ag1 N2 172.51(15) yes . 1_554
C27 O1 C30 108.2(4) yes . .
C31 O2 C34 105.1(7) yes . .
Ag1 N1 C3 121.9(3) yes . .
Ag1 N1 C13 118.4(3) yes . .
C3 N1 C13 119.7(4) yes . .
Ag1 N2 C16 118.8(3) yes 1_556 .
Ag1 N2 C17 120.3(3) yes 1_556 .
C16 N2 C17 120.1(4) yes . .
C2 C1 C6 120.6(4) yes . .
C1 C2 C3 121.1(4) yes . .
N1 C3 C2 119.8(4) yes . .
N1 C3 C4 122.0(4) yes . .
C2 C3 C4 118.2(3) yes . .
C3 C4 C5 119.4(3) yes . .
C3 C4 C7 118.1(4) yes . .
C5 C4 C7 122.4(4) yes . .
C4 C5 C6 120.1(3) yes . .
C1 C6 C5 120.5(4) yes . .
C4 C7 C8 120.1(5) yes . .
C4 C7 C14 119.2(4) yes . .
C8 C7 C14 120.7(4) yes . .
C7 C8 C9 122.7(4) yes . .
C7 C8 C13 118.4(4) yes . .
C9 C8 C13 118.9(3) yes . .
C8 C9 C10 121.0(4) yes . .
C9 C10 C11 120.0(4) yes . .
C10 C11 C12 120.9(4) yes . .
C11 C12 C13 121.2(4) yes . .
N1 C13 C8 121.7(4) yes . .
N1 C13 C12 120.2(4) yes . .
C8 C13 C12 118.1(3) yes . .
C7 C14 C15 117.7(5) yes . .
C7 C14 C18 122.3(5) yes . .
C15 C14 C18 120.0(5) yes . .
C14 C15 C16 117.8(4) yes . .
C14 C15 C23 123.4(4) yes . .
C16 C15 C23 118.8(3) yes . .
N2 C16 C15 121.9(4) yes . .
N2 C16 C26 119.8(4) yes . .
C15 C16 C26 118.2(3) yes . .
N2 C17 C18 121.4(4) yes . .
N2 C17 C22 119.5(4) yes . .
C18 C17 C22 119.1(4) yes . .
C14 C18 C17 118.7(4) yes . .
C14 C18 C19 122.5(4) yes . .
C17 C18 C19 118.8(3) yes . .
C18 C19 C20 120.6(4) yes . .
C19 C20 C21 120.1(4) yes . .
C20 C21 C22 121.4(4) yes . .
C17 C22 C21 120.0(4) yes . .
C15 C23 C24 120.9(4) yes . .
C23 C24 C25 120.0(4) yes . .
C24 C25 C26 121.0(4) yes . .
C16 C26 C25 121.1(4) yes . .
O1 C27 C28 106.1(5) yes . .
C27 C28 C29 101.3(5) yes . .
C28 C29 C30 103.5(6) yes . .
O1 C30 C29 107.3(4) yes . .
O2 C31 C32 99.0(9) yes . .
C31 C32 C33 99.4(8) yes . .
C32 C33 C34 97.2(9) yes . .
O2 C34 C33 118.7(8) yes . .
F1 B1 F2 109.5(4) yes . .
F1 B1 F3 109.3(4) yes . .
F1 B1 F4 107.7(4) yes . .
F2 B1 F3 110.4(4) yes . .
F2 B1 F4 110.2(4) yes . .
F3 B1 F4 109.6(4) yes . .
C2 C1 H1 119.685 no . .
C6 C1 H1 119.685 no . .
C1 C2 H2 119.449 no . .
C3 C2 H2 119.463 no . .
C4 C5 H5 119.935 no . .
C6 C5 H5 119.918 no . .
C1 C6 H6 119.778 no . .
C5 C6 H6 119.772 no . .
C8 C9 H9 119.517 no . .
C10 C9 H9 119.511 no . .
C9 C10 H10 120.006 no . .
C11 C10 H10 120.004 no . .
C10 C11 H11 119.552 no . .
C12 C11 H11 119.545 no . .
C11 C12 H12 119.415 no . .
C13 C12 H12 119.426 no . .
C18 C19 H19 119.695 no . .
C20 C19 H19 119.683 no . .
C19 C20 H20 119.973 no . .
C21 C20 H20 119.956 no . .
C20 C21 H21 119.295 no . .
C22 C21 H21 119.287 no . .
C17 C22 H22 119.976 no . .
C21 C22 H22 119.989 no . .
C15 C23 H23 119.552 no . .
C24 C23 H23 119.539 no . .
C23 C24 H24 119.991 no . .
C25 C24 H24 119.984 no . .
C24 C25 H25 119.526 no . .
C26 C25 H25 119.518 no . .
C16 C26 H26 119.469 no . .
C25 C26 H26 119.473 no . .
O1 C27 H27A 110.496 no . .
O1 C27 H27B 110.510 no . .
C28 C27 H27A 110.500 no . .
C28 C27 H27B 110.510 no . .
H27A C27 H27B 108.682 no . .
C27 C28 H28A 111.517 no . .
C27 C28 H28B 111.522 no . .
C29 C28 H28A 111.514 no . .
C29 C28 H28B 111.512 no . .
H28A C28 H28B 109.334 no . .
C28 C29 H29A 111.069 no . .
C28 C29 H29B 111.068 no . .
C30 C29 H29A 111.074 no . .
C30 C29 H29B 111.067 no . .
H29A C29 H29B 109.030 no . .
O1 C30 H30A 110.247 no . .
O1 C30 H30B 110.249 no . .
C29 C30 H30A 110.251 no . .
C29 C30 H30B 110.247 no . .
H30A C30 H30B 108.510 no . .
O2 C31 H31A 111.968 no . .
O2 C31 H31B 111.967 no . .
C32 C31 H31A 111.972 no . .
C32 C31 H31B 111.966 no . .
H31A C31 H31B 109.651 no . .
C31 C32 H32A 111.893 no . .
C31 C32 H32B 111.888 no . .
C33 C32 H32A 111.903 no . .
C33 C32 H32B 111.896 no . .
H32A C32 H32B 109.605 no . .
C32 C33 H33A 112.309 no . .
C32 C33 H33B 112.313 no . .
C34 C33 H33A 112.320 no . .
C34 C33 H33B 112.314 no . .
H33A C33 H33B 109.900 no . .
O2 C34 H34A 107.637 no . .
O2 C34 H34B 107.658 no . .
C33 C34 H34A 107.640 no . .
C33 C34 H34B 107.643 no . .
H34A C34 H34B 107.059 no . .

loop_
_geom_bond_atom_site_label_1
_geom_bond_atom_site_label_2
_geom_bond_distance
_geom_bond_publ_flag
_geom_bond_site_symmetry_2
Ag1 N1 2.148(5) yes .
Ag1 N2 2.161(5) yes 1_554
F1 B1 1.407(6) yes .
F2 B1 1.373(6) yes .
F3 B1 1.382(6) yes .
F4 B1 1.404(6) yes .
O1 C27 1.436(6) yes .
O1 C30 1.436(7) yes .
O2 C31 1.445(11) yes .
O2 C34 1.326(11) yes .
N1 C3 1.351(5) yes .
N1 C13 1.355(5) yes .
N2 C16 1.341(6) yes .
N2 C17 1.358(6) yes .
C1 C2 1.356(6) yes .
C1 C6 1.427(6) yes .
C2 C3 1.424(5) yes .
C3 C4 1.434(5) yes .
C4 C5 1.428(5) yes .
C4 C7 1.405(6) yes .
C5 C6 1.364(5) yes .
C7 C8 1.395(6) yes .
C7 C14 1.493(8) yes .
C8 C9 1.424(5) yes .
C8 C13 1.438(5) yes .
C9 C10 1.355(6) yes .
C10 C11 1.420(6) yes .
C11 C12 1.354(6) yes .
C12 C13 1.419(6) yes .
C14 C15 1.414(7) yes .
C14 C18 1.388(7) yes .
C15 C16 1.439(5) yes .
C15 C23 1.429(6) yes .
C16 C26 1.425(6) yes .
C17 C18 1.435(5) yes .
C17 C22 1.420(6) yes .
C18 C19 1.428(6) yes .
C19 C20 1.359(6) yes .
C20 C21 1.422(6) yes .
C21 C22 1.361(6) yes .
C23 C24 1.352(6) yes .
C24 C25 1.433(6) yes .
C25 C26 1.346(6) yes .
C27 C28 1.516(9) yes .
C28 C29 1.501(10) yes .
C29 C30 1.500(9) yes .
C31 C32 1.578(19) yes .
C32 C33 1.535(16) yes .
C33 C34 1.379(14) yes .
C1 H1 0.930 no .
C2 H2 0.930 no .
C5 H5 0.930 no .
C6 H6 0.930 no .
C9 H9 0.930 no .
C10 H10 0.930 no .
C11 H11 0.930 no .
C12 H12 0.930 no .
C19 H19 0.930 no .
C20 H20 0.930 no .
C21 H21 0.930 no .
C22 H22 0.930 no .
C23 H23 0.930 no .
C24 H24 0.930 no .
C25 H25 0.930 no .
C26 H26 0.930 no .
C27 H27A 0.970 no .
C27 H27B 0.970 no .
C28 H28A 0.970 no .
C28 H28B 0.970 no .
C29 H29A 0.970 no .
C29 H29B 0.970 no .
C30 H30A 0.970 no .
C30 H30B 0.970 no .
C31 H31A 0.970 no .
C31 H31B 0.970 no .
C32 H32A 0.970 no .
C32 H32B 0.970 no .
C33 H33A 0.970 no .
C33 H33B 0.970 no .
C34 H34A 0.970 no .
C34 H34B 0.970 no .

loop_
_geom_contact_atom_site_label_1
_geom_contact_atom_site_label_2
_geom_contact_distance
_geom_contact_publ_flag
_geom_contact_site_symmetry_2
Ag1 C2 3.246(4) no .
Ag1 C12 3.162(4) no .
Ag1 C22 3.227(4) no 1_554
Ag1 C26 3.172(4) no 1_554
N1 C7 2.813(8) no .
N2 C10 3.559(6) no 4_655
N2 C14 2.810(8) no .
C1 C4 2.804(5) no .
C2 C5 2.809(6) no .
C2 C20 3.563(6) no 2_554
C2 C24 3.460(6) no 2_544
C2 C25 3.519(6) no 2_544
C3 C6 2.819(5) no .
C3 C8 2.781(5) no .
C3 C25 3.570(6) no 2_544
C4 C13 2.783(5) no .
C4 C15 3.366(5) no .
C4 C18 3.361(5) no .
C4 C19 3.566(5) no .
C4 C23 3.577(5) no .
C5 C14 2.901(6) no .
C5 C15 3.561(5) no .
C5 C18 3.536(5) no .
C7 C19 2.952(7) no .
C7 C23 2.898(7) no .
C8 C11 2.798(6) no .
C8 C15 3.336(5) no .
C8 C18 3.385(5) no .
C8 C19 3.591(6) no .
C8 C23 3.507(6) no .
C9 C12 2.794(6) no .
C9 C14 2.929(7) no .
C9 C15 3.507(5) no .
C9 C18 3.598(5) no .
C10 C13 2.818(6) no .
C11 C17 3.533(6) no 4_654
C15 C17 2.785(5) no .
C15 C25 2.803(6) no .
C16 C18 2.780(5) no .
C16 C24 2.819(6) no .
C17 C20 2.813(6) no .
C18 C21 2.799(6) no .
C19 C22 2.813(6) no .
C23 C26 2.802(6) no .
Ag1 F1 2.874(3) no .
Ag1 F4 2.923(3) no .
Ag1 O1 3.388(4) no .
Ag1 B1 3.443(5) no .
F1 Ag1 2.874(3) no .
F1 N2 3.179(5) no 1_554
F1 C2 3.392(5) no .
F1 C16 3.258(4) no 1_554
F1 C20 3.404(5) no 2_554
F1 C26 3.181(5) no 1_554
F2 C1 3.393(5) no 4_554
F2 C6 3.077(5) no 4_554
F2 C28 3.572(8) no 2_544
F3 N2 3.161(5) no 1_554
F3 C5 3.482(5) no 1_554
F3 C14 3.582(6) no 1_554
F3 C15 3.456(5) no 1_554
F3 C16 3.218(5) no 1_554
F3 C17 3.299(5) no 1_554
F3 C18 3.533(5) no 1_554
F3 C27 3.573(6) no 2_544
F3 C28 3.598(8) no 2_544
F4 Ag1 2.923(3) no .
F4 N2 3.171(5) no 1_554
F4 C2 3.401(5) no .
F4 C17 3.280(4) no 1_554
F4 C22 3.282(5) no 1_554
F4 C24 3.453(5) no 2_544
F4 C27 3.481(6) no 2_544
F4 C28 3.581(7) no 2_544
O1 Ag1 3.388(4) no .
O1 N1 3.501(6) no .
O1 C12 3.179(6) no .
O1 C13 3.444(6) no .
O1 C26 3.301(6) no 1_554
O2 C12 3.411(7) no .
O2 C22 3.412(6) no 1_554
N1 O1 3.501(6) no .
N2 F1 3.179(5) no 1_556
N2 F3 3.161(5) no 1_556
N2 F4 3.171(5) no 1_556
N2 B1 3.364(7) no 1_556
C1 F2 3.393(5) no 4_555
C2 F1 3.392(5) no .
C2 F4 3.401(5) no .
C5 F3 3.482(5) no 1_556
C6 F2 3.077(5) no 4_555
C12 O1 3.179(6) no .
C12 O2 3.411(7) no .
C12 C27 3.596(7) no .
C13 O1 3.444(6) no .
C13 C27 3.560(7) no .
C13 C31 3.596(9) no .
C14 F3 3.582(6) no 1_556
C15 F3 3.456(5) no 1_556
C16 F1 3.258(4) no 1_556
C16 F3 3.218(5) no 1_556
C17 F3 3.299(5) no 1_556
C17 F4 3.280(4) no 1_556
C18 F3 3.533(5) no 1_556
C20 F1 3.404(5) no 2_545
C22 F4 3.282(5) no 1_556
C22 O2 3.412(6) no 1_556
C24 F4 3.453(5) no 2_555
C26 F1 3.181(5) no 1_556
C26 O1 3.301(6) no 1_556
C26 C30 3.559(7) no 1_556
C27 F3 3.573(6) no 2_555
C27 F4 3.481(6) no 2_555
C27 C12 3.596(7) no .
C27 C13 3.560(7) no .
C28 F2 3.572(8) no 2_555
C28 F3 3.598(8) no 2_555
C28 F4 3.581(7) no 2_555
C30 C26 3.559(7) no 1_554
C31 C13 3.596(9) no .
B1 Ag1 3.443(5) no .
B1 N2 3.364(7) no 1_554
Ag1 H2 2.7245 no .
Ag1 H10 3.2411 no 4_654
Ag1 H12 2.6261 no .
Ag1 H20 3.5672 no 2_554
Ag1 H22 2.7086 no 1_554
Ag1 H24 3.4653 no 2_544
Ag1 H26 2.6411 no 1_554
O1 H28A 3.1772 no .
O1 H28B 2.7634 no .
O1 H29A 2.8386 no .
O1 H29B 3.1460 no .
O2 H32A 2.6196 no .
O2 H32B 3.1586 no .
O2 H33A 3.0756 no .
O2 H33B 2.8299 no .
N1 H2 2.5783 no .
N1 H12 2.5837 no .
N1 H20 3.5860 no 2_554
N1 H24 3.4559 no 2_544
N2 H10 2.8959 no 4_655
N2 H11 3.1984 no 4_655
N2 H22 2.5821 no .
N2 H26 2.5750 no .
C1 H5 3.2638 no .
C1 H20 3.5490 no 2_554
C1 H21 3.1330 no 2_554
C1 H24 3.4455 no 2_544
C1 H25 3.0168 no 2_544
C2 H6 3.2482 no .
C2 H20 2.8999 no 2_554
C2 H21 3.0127 no 2_554
C2 H24 2.8105 no 2_544
C2 H25 2.9238 no 2_544
C3 H1 3.2593 no .
C3 H5 3.3111 no .
C3 H20 3.3625 no 2_554
C3 H21 3.0103 no 2_554
C3 H24 3.2536 no 2_544
C3 H25 2.8699 no 2_544
C4 H2 3.2936 no .
C4 H6 3.2613 no .
C4 H19 3.0988 no .
C4 H21 3.1101 no 2_554
C4 H23 3.1099 no .
C4 H25 2.9269 no 2_544
C5 H1 3.2534 no .
C5 H19 3.5926 no .
C5 H21 3.2161 no 2_554
C5 H25 3.0457 no 2_544
C6 H2 3.2565 no .
C6 H21 3.2234 no 2_554
C6 H25 3.0885 no 2_544
C7 H5 2.6732 no .
C7 H9 2.6620 no .
C7 H19 2.6317 no .
C7 H23 2.5702 no .
C8 H10 3.2598 no .
C8 H12 3.2915 no .
C8 H19 3.1347 no .
C8 H23 3.0393 no .
C9 H11 3.2353 no .
C9 H11 3.2156 no 4_655
C9 H12 3.2565 no 4_655
C9 H23 3.5027 no .
C10 H12 3.2513 no .
C10 H12 3.1827 no 4_655
C11 H9 3.2447 no .
C11 H9 3.0044 no 4_654
C12 H9 3.1872 no 4_654
C12 H10 3.2453 no .
C12 H10 3.4535 no 4_654
C13 H9 3.3042 no .
C13 H11 3.2527 no .
C14 H5 2.5735 no .
C14 H9 2.6024 no .
C14 H11 3.2627 no 4_655
C14 H19 2.6593 no .
C14 H23 2.6923 no .
C15 H5 3.0996 no .
C15 H9 3.0263 no .
C15 H11 3.5605 no 4_655
C15 H24 3.2608 no .
C15 H26 3.3001 no .
C16 H11 3.5149 no 4_655
C16 H23 3.3084 no .
C16 H25 3.2514 no .
C17 H10 3.0444 no 4_655
C17 H11 2.8489 no 4_655
C17 H19 3.3048 no .
C17 H21 3.2480 no .
C18 H5 3.0641 no .
C18 H9 3.1405 no .
C18 H11 2.8739 no 4_655
C18 H20 3.2634 no .
C18 H22 3.3031 no .
C19 H5 3.5898 no .
C19 H11 3.4489 no 4_655
C19 H21 3.2396 no .
C20 H2 3.4807 no 2_545
C20 H22 3.2657 no .
C21 H19 3.2510 no .
C22 H10 3.0214 no 4_655
C22 H11 3.3907 no 4_655
C22 H20 3.2568 no .
C23 H9 3.4833 no .
C23 H25 3.2424 no .
C24 H2 3.4292 no 2_555
C24 H26 3.2573 no .
C25 H19 3.5779 no 2_555
C25 H23 3.2540 no .
C26 H24 3.2479 no .
C27 H29A 2.7115 no .
C27 H29B 3.1734 no .
C27 H30A 2.9985 no .
C27 H30B 2.9543 no .
C28 H30A 3.1490 no .
C28 H30B 2.8221 no .
C29 H27A 3.1655 no .
C29 H27B 2.7219 no .
C30 H27A 3.0840 no .
C30 H27B 2.8419 no .
C30 H28A 3.1899 no .
C30 H28B 2.7396 no .
C31 H33A 3.2341 no .
C31 H33B 2.7126 no .
C31 H34A 2.8941 no .
C31 H34B 2.8177 no .
C32 H34A 2.6668 no .
C32 H34B 2.9962 no .
C33 H31A 2.6800 no .
C33 H31B 3.2386 no .
C34 H31A 2.6400 no .
C34 H31B 3.0092 no .
C34 H32A 2.5527 no .
C34 H32B 3.0391 no .
H1 H2 2.2738 no .
H1 H6 2.3496 no .
H1 H25 3.5601 no 2_544
H2 H20 2.6572 no 2_554
H2 H21 3.4734 no 2_554
H2 H24 2.6148 no 2_544
H2 H25 3.4443 no 2_544
H5 H6 2.2893 no .
H5 H19 3.5648 no .
H9 H10 2.2786 no .
H9 H11 2.3618 no 4_655
H9 H12 2.7336 no 4_655
H9 H23 3.4684 no .
H10 H11 2.3441 no .
H10 H12 2.5940 no 4_655
H10 H22 2.8722 no 4_654
H11 H12 2.2696 no .
H19 H20 2.2846 no .
H19 H25 3.1109 no 2_544
H19 H26 3.2831 no 2_544
H20 H21 2.3415 no .
H20 H26 3.3307 no 2_544
H21 H22 2.2806 no .
H21 H23 3.2245 no 2_545
H22 H23 3.2958 no 2_545
H22 H24 3.2604 no 2_545
H23 H24 2.2756 no .
H24 H25 2.3560 no .
H25 H26 2.2619 no .
H27A H28A 2.5400 no .
H27A H28B 2.2793 no .
H27A H30B 3.5304 no .
H27B H28A 2.2716 no .
H27B H28B 2.8333 no .
H27B H29A 2.7602 no .
H27B H30A 3.2790 no .
H28A H29A 2.2710 no .
H28A H29B 2.5307 no .
H28B H29A 2.8295 no .
H28B H29B 2.2746 no .
H28B H30B 2.8878 no .
H29A H30A 2.2220 no .
H29A H30B 2.7894 no .
H29B H30A 2.5646 no .
H29B H30B 2.2171 no .
H31A H32A 2.9152 no .
H31A H32B 2.3974 no .
H31A H33B 2.6669 no .
H31A H34A 3.5008 no .
H31A H34B 2.9862 no .
H31B H32A 2.3967 no .
H31B H32B 2.5768 no .
H31B H34A 3.5475 no .
H32A H33A 2.3405 no .
H32A H33B 2.8789 no .
H32A H34A 2.6959 no .
H32A H34B 3.4838 no .
H32B H33A 2.5706 no .
H32B H33B 2.3443 no .
H32B H34A 3.5753 no .
H33A H34A 2.0624 no .
H33A H34B 2.4535 no .
H33B H34A 2.6740 no .
H33B H34B 2.0880 no .
F1 H2 2.5297 no .
F1 H19 3.5355 no 2_554
F1 H20 2.5455 no 2_554
F1 H26 2.9833 no 1_554
F1 H29B 3.4083 no 3_455
F1 H31A 2.9876 no 2_554
F1 H32B 3.2242 no 2_554
F2 H1 2.9563 no 4_554
F2 H2 3.3043 no .
F2 H6 2.3203 no 4_554
F2 H28A 2.6177 no 2_544
F2 H29A 3.0916 no 3_455
F2 H29B 3.4104 no 3_455
F2 H32B 2.7505 no 2_554
F2 H33B 3.4608 no 2_554
F3 H5 2.5636 no 1_554
F3 H27B 2.7977 no 2_544
F3 H28A 2.9917 no 2_544
F3 H29A 3.3479 no 2_544
F3 H31A 2.9220 no 2_554
F3 H32B 3.3370 no 2_554
F3 H33B 2.8304 no 2_554
F4 H2 2.5482 no .
F4 H22 3.1165 no 1_554
F4 H23 3.5531 no 2_544
F4 H24 2.6123 no 2_544
F4 H27A 3.4844 no 2_544
F4 H27B 2.9615 no 2_544
F4 H28A 2.8872 no 2_544
F4 H33A 3.5052 no 3_445
O1 H12 2.9833 no .
O1 H26 2.4813 no 1_554
O2 H10 3.1522 no 4_654
O2 H12 3.1989 no .
O2 H22 2.6256 no 1_554
N1 H27A 3.2040 no .
N1 H31B 3.1871 no .
C1 H28A 3.4045 no 3_455
C1 H29A 3.4776 no 3_455
C1 H29B 3.2452 no 3_455
C1 H33A 3.4961 no 3_445
C2 H29B 3.5603 no 3_455
C5 H29A 3.4930 no 2_545
C5 H33B 3.3888 no 2_555
C5 H34B 3.3138 no 2_555
C6 H29A 3.1759 no 2_545
C6 H30A 3.3328 no 2_545
C6 H33B 3.2422 no 2_555
C6 H34B 3.0808 no 2_555
C8 H27A 3.1937 no .
C8 H31B 3.1100 no .
C9 H34A 3.0304 no 4_655
C10 H28B 3.2170 no .
C10 H34A 2.9673 no 4_655
C11 H28B 3.0511 no .
C11 H30B 3.4613 no .
C11 H32A 3.5376 no .
C12 H27A 3.2497 no .
C12 H28B 3.3547 no .
C12 H30B 3.2016 no .
C12 H31B 3.0886 no .
C13 H27A 2.8965 no .
C13 H31B 2.7952 no .
C16 H31A 3.5714 no 2_555
C17 H27B 3.3326 no 2_545
C18 H27B 3.2820 no 2_545
C19 H27B 3.2018 no 2_545
C20 H27A 3.5124 no 2_545
C20 H27B 3.2001 no 2_545
C20 H29B 2.9592 no 4_655
C21 H27A 3.3037 no 2_545
C21 H27B 3.2586 no 2_545
C21 H29B 3.4133 no 4_655
C21 H34B 3.1651 no 1_556
C22 H27B 3.3190 no 2_545
C22 H34B 3.2751 no 1_556
C23 H31A 3.4092 no 2_555
C23 H33A 3.4903 no 4_655
C24 H31A 3.2182 no 2_555
C24 H33A 3.0557 no 4_655
C25 H30A 3.1645 no 1_556
C25 H31A 3.1761 no 2_555
C25 H32A 3.4741 no 4_655
C25 H33A 3.5820 no 4_655
C26 H30A 3.0671 no 1_556
C26 H31A 3.3421 no 2_555
C26 H32A 3.5022 no 4_655
C28 H1 3.3756 no 3_555
C28 H34A 3.5224 no 4_655
C29 H1 3.0447 no 3_555
C29 H6 3.3908 no 2_554
C30 H12 3.3461 no .
C30 H26 3.0146 no 1_554
C30 H32A 3.5400 no 4_654
C30 H32B 3.1516 no 4_654
C32 H30A 3.1349 no 4_655
C32 H30B 3.5673 no 4_655
C33 H1 3.2872 no 3_545
C33 H6 3.3437 no 2_544
C34 H10 3.3608 no 4_654
C34 H21 3.5057 no 1_554
C34 H22 3.1867 no 1_554
C34 H28B 3.4072 no 4_654
B1 H2 2.9310 no .
B1 H27B 3.3602 no 2_544
B1 H28A 2.9552 no 2_544
B1 H31A 3.4120 no 2_554
B1 H32B 3.2612 no 2_554
H1 F2 2.9563 no 4_555
H1 C28 3.3756 no 3_455
H1 C29 3.0447 no 3_455
H1 C33 3.2872 no 3_445
H1 H28A 2.8772 no 3_455
H1 H29A 2.6879 no 3_455
H1 H29B 2.8082 no 3_455
H1 H32B 3.3780 no 3_445
H1 H33A 2.9827 no 3_445
H1 H33B 2.9157 no 3_445
H2 F1 2.5297 no .
H2 F2 3.3043 no .
H2 F4 2.5482 no .
H2 B1 2.9310 no .
H2 H29B 3.3706 no 3_455
H5 F3 2.5636 no 1_556
H5 H27B 3.2263 no 2_545
H5 H29A 3.1587 no 2_545
H5 H33B 2.9727 no 2_555
H5 H34B 3.3484 no 2_555
H6 F2 2.3203 no 4_555
H6 C29 3.3908 no 2_545
H6 C33 3.3437 no 2_555
H6 H28A 3.2508 no 3_455
H6 H29A 2.5353 no 2_545
H6 H30A 3.1266 no 2_545
H6 H33A 3.4795 no 2_555
H6 H33B 2.6807 no 2_555
H6 H34B 2.9476 no 2_555
H9 H34A 2.8762 no 4_655
H10 O2 3.1522 no 4_655
H10 C34 3.3608 no 4_655
H10 H28B 3.5200 no .
H10 H34A 2.7583 no 4_655
H11 H28B 3.2779 no .
H11 H30B 3.2644 no .
H12 O1 2.9833 no .
H12 O2 3.1989 no .
H12 C30 3.3461 no .
H12 H27A 3.5980 no .
H12 H30B 2.7814 no .
H12 H31B 3.4313 no .
H19 F1 3.5355 no 2_545
H19 H31B 3.0044 no .
H20 F1 2.5455 no 2_545
H20 H29B 2.6797 no 4_655
H21 C34 3.5057 no 1_556
H21 H27A 3.3989 no 2_545
H21 H29B 3.4469 no 4_655
H21 H34B 2.6452 no 1_556
H22 F4 3.1165 no 1_556
H22 O2 2.6256 no 1_556
H22 C34 3.1867 no 1_556
H22 H34A 3.3883 no 1_556
H22 H34B 2.8771 no 1_556
H23 F4 3.5531 no 2_555
H23 H27A 2.9123 no .
H24 F4 2.6123 no 2_555
H24 H33A 2.9272 no 4_655
H25 H30A 2.8969 no 1_556
H25 H31A 3.5549 no 2_555
H25 H31B 3.5987 no 2_555
H26 F1 2.9833 no 1_556
H26 O1 2.4813 no 1_556
H26 C30 3.0146 no 1_556
H26 H30A 2.7273 no 1_556
H26 H30B 3.3079 no 1_556
H27A F4 3.4844 no 2_555
H27A N1 3.2040 no .
H27A C8 3.1937 no .
H27A C12 3.2497 no .
H27A C13 2.8965 no .
H27A C20 3.5124 no 2_554
H27A C21 3.3037 no 2_554
H27A H12 3.5980 no .
H27A H21 3.3989 no 2_554
H27A H23 2.9123 no .
H27B F3 2.7977 no 2_555
H27B F4 2.9615 no 2_555
H27B C17 3.3326 no 2_554
H27B C18 3.2820 no 2_554
H27B C19 3.2018 no 2_554
H27B C20 3.2001 no 2_554
H27B C21 3.2586 no 2_554
H27B C22 3.3190 no 2_554
H27B B1 3.3602 no 2_555
H27B H5 3.2263 no 2_554
H28A F2 2.6177 no 2_555
H28A F3 2.9917 no 2_555
H28A F4 2.8872 no 2_555
H28A C1 3.4045 no 3_555
H28A B1 2.9552 no 2_555
H28A H1 2.8772 no 3_555
H28A H6 3.2508 no 3_555
H28A H33A 3.5631 no 4_655
H28A H34A 3.3844 no 4_655
H28A H34B 3.3303 no 4_655
H28B C10 3.2170 no .
H28B C11 3.0511 no .
H28B C12 3.3547 no .
H28B C34 3.4072 no 4_655
H28B H10 3.5200 no .
H28B H11 3.2779 no .
H28B H34A 2.8182 no 4_655
H28B H34B 3.0755 no 4_655
H29A F2 3.0916 no 3_555
H29A F3 3.3479 no 2_555
H29A C1 3.4776 no 3_555
H29A C5 3.4930 no 2_554
H29A C6 3.1759 no 2_554
H29A H1 2.6879 no 3_555
H29A H5 3.1587 no 2_554
H29A H6 2.5353 no 2_554
H29A H33B 3.2490 no 1_565
H29B F1 3.4083 no 3_555
H29B F2 3.4104 no 3_555
H29B C1 3.2452 no 3_555
H29B C2 3.5603 no 3_555
H29B C20 2.9592 no 4_654
H29B C21 3.4133 no 4_654
H29B H1 2.8082 no 3_555
H29B H2 3.3706 no 3_555
H29B H20 2.6797 no 4_654
H29B H21 3.4469 no 4_654
H29B H32B 3.5954 no 4_654
H30A C6 3.3328 no 2_554
H30A C25 3.1645 no 1_554
H30A C26 3.0671 no 1_554
H30A C32 3.1349 no 4_654
H30A H6 3.1266 no 2_554
H30A H25 2.8969 no 1_554
H30A H26 2.7273 no 1_554
H30A H32A 2.9153 no 4_654
H30A H32B 2.4941 no 4_654
H30B C11 3.4613 no .
H30B C12 3.2016 no .
H30B C32 3.5673 no 4_654
H30B H11 3.2644 no .
H30B H12 2.7814 no .
H30B H26 3.3079 no 1_554
H30B H32A 3.2498 no 4_654
H30B H32B 3.0744 no 4_654
H31A F1 2.9876 no 2_545
H31A F3 2.9220 no 2_545
H31A C16 3.5714 no 2_544
H31A C23 3.4092 no 2_544
H31A C24 3.2182 no 2_544
H31A C25 3.1761 no 2_544
H31A C26 3.3421 no 2_544
H31A B1 3.4120 no 2_545
H31A H25 3.5549 no 2_544
H31B N1 3.1871 no .
H31B C8 3.1100 no .
H31B C12 3.0886 no .
H31B C13 2.7952 no .
H31B H12 3.4313 no .
H31B H19 3.0044 no .
H31B H25 3.5987 no 2_544
H32A C11 3.5376 no .
H32A C25 3.4741 no 4_654
H32A C26 3.5022 no 4_654
H32A C30 3.5400 no 4_655
H32A H30A 2.9153 no 4_655
H32A H30B 3.2498 no 4_655
H32B F1 3.2242 no 2_545
H32B F2 2.7505 no 2_545
H32B F3 3.3370 no 2_545
H32B C30 3.1516 no 4_655
H32B B1 3.2612 no 2_545
H32B H1 3.3780 no 3_545
H32B H29B 3.5954 no 4_655
H32B H30A 2.4941 no 4_655
H32B H30B 3.0744 no 4_655
H33A F4 3.5052 no 3_545
H33A C1 3.4961 no 3_545
H33A C23 3.4903 no 4_654
H33A C24 3.0557 no 4_654
H33A C25 3.5820 no 4_654
H33A H1 2.9827 no 3_545
H33A H6 3.4795 no 2_544
H33A H24 2.9272 no 4_654
H33A H28A 3.5631 no 4_654
H33B F2 3.4608 no 2_545
H33B F3 2.8304 no 2_545
H33B C5 3.3888 no 2_544
H33B C6 3.2422 no 2_544
H33B H1 2.9157 no 3_545
H33B H5 2.9727 no 2_544
H33B H6 2.6807 no 2_544
H33B H29A 3.2490 no 1_545
H34A C9 3.0304 no 4_654
H34A C10 2.9673 no 4_654
H34A C28 3.5224 no 4_654
H34A H9 2.8762 no 4_654
H34A H10 2.7583 no 4_654
H34A H22 3.3883 no 1_554
H34A H28A 3.3844 no 4_654
H34A H28B 2.8182 no 4_654
H34B C5 3.3138 no 2_544
H34B C6 3.0808 no 2_544
H34B C21 3.1651 no 1_554
H34B C22 3.2751 no 1_554
H34B H5 3.3484 no 2_544
H34B H6 2.9476 no 2_544
H34B H21 2.6452 no 1_554
H34B H22 2.8771 no 1_554
H34B H28A 3.3303 no 4_654
H34B H28B 3.0755 no 4_654

loop_
_geom_torsion_atom_site_label_1
_geom_torsion_atom_site_label_2
_geom_torsion_atom_site_label_3
_geom_torsion_atom_site_label_4
_geom_torsion
_geom_torsion_publ_flag
_geom_torsion_site_symmetry_1
C27 O1 C30 C29 -3.5(5) no .
C30 O1 C27 C28 -19.5(5) no .
C31 O2 C34 C33 -5.8(10) no .
C34 O2 C31 C32 30.9(7) no .
Ag1 N1 C3 C2 0.6(5) no .
Ag1 N1 C3 C4 179.6(2) no .
Ag1 N1 C13 C8 179.0(2) no .
Ag1 N1 C13 C12 -0.6(5) no .
C3 N1 C13 C8 0.8(6) no .
C3 N1 C13 C12 -178.7(3) no .
C13 N1 C3 C2 178.8(3) no .
C13 N1 C3 C4 -2.3(6) no .
Ag1 N2 C16 C15 -170.4(2) no 1_556
Ag1 N2 C16 C26 10.4(5) no 1_556
Ag1 N2 C17 C18 170.4(2) no 1_556
Ag1 N2 C17 C22 -12.0(5) no 1_556
C16 N2 C17 C18 0.3(6) no .
C16 N2 C17 C22 178.0(3) no .
C17 N2 C16 C15 -0.3(6) no .
C17 N2 C16 C26 -179.5(3) no .
C2 C1 C6 C5 -1.2(6) no .
C6 C1 C2 C3 1.6(5) no .
C1 C2 C3 N1 178.0(3) no .
C1 C2 C3 C4 -0.9(5) no .
N1 C3 C4 C5 -179.0(3) no .
N1 C3 C4 C7 2.6(5) no .
C2 C3 C4 C5 -0.0(5) no .
C2 C3 C4 C7 -178.4(3) no .
C3 C4 C5 C6 0.4(5) no .
C3 C4 C7 C8 -1.4(6) no .
C3 C4 C7 C14 -178.7(3) no .
C5 C4 C7 C8 -179.7(4) no .
C5 C4 C7 C14 3.0(6) no .
C7 C4 C5 C6 178.7(4) no .
C4 C5 C6 C1 0.2(6) no .
C4 C7 C8 C9 179.0(4) no .
C4 C7 C8 C13 -0.0(7) no .
C4 C7 C14 C15 -94.1(5) no .
C4 C7 C14 C18 88.0(6) no .
C8 C7 C14 C15 88.6(6) no .
C8 C7 C14 C18 -89.3(6) no .
C14 C7 C8 C9 -3.7(7) no .
C14 C7 C8 C13 177.3(4) no .
C7 C8 C9 C10 -179.2(4) no .
C7 C8 C13 N1 0.4(6) no .
C7 C8 C13 C12 179.9(4) no .
C9 C8 C13 N1 -178.6(4) no .
C9 C8 C13 C12 0.9(6) no .
C13 C8 C9 C10 -0.2(6) no .
C8 C9 C10 C11 -0.7(7) no .
C9 C10 C11 C12 0.9(7) no .
C10 C11 C12 C13 -0.2(7) no .
C11 C12 C13 N1 178.9(4) no .
C11 C12 C13 C8 -0.7(6) no .
C7 C14 C15 C16 -180.0(4) no .
C7 C14 C15 C23 0.5(6) no .
C7 C14 C18 C17 180.0(4) no .
C7 C14 C18 C19 0.3(7) no .
C15 C14 C18 C17 2.1(6) no .
C15 C14 C18 C19 -177.6(3) no .
C18 C14 C15 C16 -2.0(6) no .
C18 C14 C15 C23 178.4(3) no .
C14 C15 C16 N2 1.1(5) no .
C14 C15 C16 C26 -179.7(3) no .
C14 C15 C23 C24 -178.9(4) no .
C16 C15 C23 C24 1.5(6) no .
C23 C15 C16 N2 -179.3(3) no .
C23 C15 C16 C26 -0.1(5) no .
N2 C16 C26 C25 178.1(3) no .
C15 C16 C26 C25 -1.2(5) no .
N2 C17 C18 C14 -1.3(5) no .
N2 C17 C18 C19 178.4(3) no .
N2 C17 C22 C21 -177.3(3) no .
C18 C17 C22 C21 0.4(5) no .
C22 C17 C18 C14 -178.9(3) no .
C22 C17 C18 C19 0.8(5) no .
C14 C18 C19 C20 178.3(4) no .
C17 C18 C19 C20 -1.3(5) no .
C18 C19 C20 C21 0.7(6) no .
C19 C20 C21 C22 0.5(7) no .
C20 C21 C22 C17 -1.0(6) no .
C15 C23 C24 C25 -1.7(7) no .
C23 C24 C25 C26 0.4(8) no .
C24 C25 C26 C16 1.1(7) no .
O1 C27 C28 C29 34.3(5) no .
C27 C28 C29 C30 -35.3(6) no .
C28 C29 C30 O1 25.1(6) no .
O2 C31 C32 C33 -43.5(7) no .
C31 C32 C33 C34 38.8(8) no .
C32 C33 C34 O2 -23.1(11) no .
